data_4130308
loop_
_publ_author_name
'Liu, Wen-Bo'
'Okamoto, Noriko'
'Alexy, Eric J.'
'Hong, Allen Y.'
'Tran, Kristy'
'Stoltz, Brian M.'

_publ_section_title
;
 Enantioselective \g-Alkylation of \a,\b-Unsaturated Malonates and
 Ketoesters by a Sequential Ir-Catalyzed Asymmetric Allylic
 Alkylation/Cope Rearrangement.
;
_journal_issue 16
_journal_name_full 'Journal of the American Chemical Society'
_journal_page_first 5234
_journal_page_last 5237
_journal_paper_doi 10.1021/jacs.6b02153
_journal_volume 138
_journal_year 2016
_chemical_absolute_configuration ad
_chemical_formula_moiety 'C21 H26 O4'
_chemical_formula_sum 'C21 H26 O4'
_chemical_formula_weight 342.42
_space_group_crystal_system orthorhombic
_space_group_IT_number 19
_space_group_name_Hall 'P 2ac 2ab'
_space_group_name_H-M_alt 'P 21 21 21'
_atom_sites_solution_hydrogens geom
_audit_creation_date 2016-01-06
_audit_creation_method
;
Olex2 1.2
(compiled 2015.09.30 svn.r3233 for OlexSys, GUI svn.r5103),
 SHELXL-2014,
 and manual edit
;
_cell_angle_alpha 90
_cell_angle_beta 90
_cell_angle_gamma 90
_cell_formula_units_Z 4
_cell_length_a 7.7585(6)
_cell_length_b 9.1039(7)
_cell_length_c 26.2256(17)
_cell_measurement_reflns_used 9760
_cell_measurement_temperature 100
_cell_measurement_theta_max 78.16
_cell_measurement_theta_min 5.14
_cell_volume 1852.4(2)
_computing_cell_refinement 'SAINT V8.34A (Bruker-AXS, 2007)'
_computing_data_collection 'APEX2 2015.9-0 (Bruker-AXS, 2007)'
_computing_data_reduction 'SAINT V8.34A (Bruker-AXS, 2007)'
_computing_molecular_graphics 'DIAMOND 3 (Crystal Impact, 1999)'
_computing_publication_material 'Olex2 (Dolomanov et al., 2009)'
_computing_structure_refinement 'SHELXL-2014/7 (Sheldrick, 2014)'
_computing_structure_solution 'XT-2014/4 (Sheldrick, 2012)'
_diffrn_ambient_temperature 100
_diffrn_detector 'CMOS Area Detector'
_diffrn_detector_area_resol_mean 10.24
_diffrn_detector_type 'Bruker PHOTON 100 CMOS'
_diffrn_measured_fraction_theta_full 0.999
_diffrn_measured_fraction_theta_max 0.998
_diffrn_measurement_device '\k-geometry diffractometer'
_diffrn_measurement_device_type 'Bruker D8 VENTURE Kappa Duo PHOTON 100 CMOS'
_diffrn_measurement_method '\f and \w scans'
_diffrn_radiation_monochromator 'multilayer mirrors'
_diffrn_radiation_type CuK\a
_diffrn_radiation_wavelength 1.54178
_diffrn_reflns_av_R_equivalents 0.0517
_diffrn_reflns_av_unetI/netI 0.0226
_diffrn_reflns_Laue_measured_fraction_full 0.999
_diffrn_reflns_Laue_measured_fraction_max 0.998
_diffrn_reflns_limit_h_max 9
_diffrn_reflns_limit_h_min -9
_diffrn_reflns_limit_k_max 11
_diffrn_reflns_limit_k_min -11
_diffrn_reflns_limit_l_max 33
_diffrn_reflns_limit_l_min -32
_diffrn_reflns_number 39232
_diffrn_reflns_point_group_measured_fraction_full 1.000
_diffrn_reflns_point_group_measured_fraction_max 0.995
_diffrn_reflns_theta_full 67.000
_diffrn_reflns_theta_max 78.511
_diffrn_reflns_theta_min 3.370
_diffrn_source 'I\mS HB micro-focus sealed tube'
_diffrn_source_current 1
_diffrn_source_power 0.05
_diffrn_source_type 'Incoatech I\mS HB'
_diffrn_source_voltage 50
_diffrn_standards_number 0
_exptl_absorpt_coefficient_mu 0.674
_exptl_absorpt_correction_T_max 0.9612
_exptl_absorpt_correction_T_min 0.9073
_exptl_absorpt_correction_type multi-scan
_exptl_absorpt_process_details
'SADABS-2014/5 (Bruker,2014/5) was used for absorption correction. wR2(int) was 0.0832 before and 0.0758 after correction. The Ratio of minimum to maximum transmission is 0.9439. The \l/2 correction factor is Not present.'
_exptl_crystal_colour colourless
_exptl_crystal_colour_primary colourless
_exptl_crystal_density_diffrn 1.228
_exptl_crystal_description block
_exptl_crystal_F_000 736
_exptl_crystal_size_max 0.21
_exptl_crystal_size_mid 0.19
_exptl_crystal_size_min 0.17
_refine_diff_density_max 0.476
_refine_diff_density_min -0.182
_refine_diff_density_rms 0.043
_refine_ls_abs_structure_details
;
 Flack x determined using 1554 quotients [(I+)-(I-)]/[(I+)+(I-)]
 (Parsons, Flack and Wagner, Acta Cryst. B69 (2013) 249-259).
;
_refine_ls_abs_structure_Flack 0.12(7)
_refine_ls_extinction_method none
_refine_ls_goodness_of_fit_ref 1.078
_refine_ls_hydrogen_treatment constr
_refine_ls_matrix_type full
_refine_ls_number_parameters 228
_refine_ls_number_reflns 3967
_refine_ls_number_restraints 0
_refine_ls_restrained_S_all 1.078
_refine_ls_R_factor_all 0.0418
_refine_ls_R_factor_gt 0.0402
_refine_ls_shift/su_max 0.000
_refine_ls_shift/su_mean 0.000
_refine_ls_structure_factor_coef Fsqd
_refine_ls_weighting_details 'w=1/[\s^2^(Fo^2^)+(0.0473P)^2^+0.7938P] where P=(Fo^2^+2Fc^2^)/3'
_refine_ls_weighting_scheme calc
_refine_ls_wR_factor_gt 0.1023
_refine_ls_wR_factor_ref 0.1032
_reflns_Friedel_coverage 0.726
_reflns_Friedel_fraction_full 1.000
_reflns_Friedel_fraction_max 0.991
_reflns_number_gt 3829
_reflns_number_total 3967
_reflns_threshold_expression 'I > 2\s(I)'
_cod_data_source_file ja6b02153_si_003.cif
_cod_data_source_block p15559
_cod_database_code 4130308
_shelx_space_group_comment
;
The symmetry employed for this shelxl refinement is uniquely defined
by the following loop, which should always be used as a source of
symmetry information in preference to the above space-group names.
They are only intended as comments.
;
_shelx_estimated_absorpt_t_max 0.894
_shelx_estimated_absorpt_t_min 0.871
_refine_ls_abs_structure_hooft 0.16(6)
_olex2_refinement_description
;
1. Fixed Uiso
 At 1.2 times of:
  All C(H) groups, All C(H,H) groups
 At 1.5 times of:
  All C(H,H,H) groups
2.a Ternary CH refined with riding coordinates:
 C2(H2)
2.b Secondary CH2 refined with riding coordinates:
 C12(H12A,H12B), C13(H13A,H13B), C14(H14A,H14B), C15(H15A,H15B), C16(H16A,H16B)
2.c Aromatic/amide H refined with riding coordinates:
 C4(H4), C5(H5), C6(H6), C7(H7), C8(H8), C9(H9), C17(H17)
2.d X=CH2 refined with riding coordinates:
 C10(H10A,H10B)
2.e Idealised Me refined as rotating group:
 C19(H19A,H19B,H19C), C21(H21A,H21B,H21C)
;
_shelx_shelxl_version_number 2014/7
_olex2_submission_special_instructions 'No special instructions were received'

loop_
_space_group_symop_operation_xyz
'x, y, z'
'-x+1/2, -y, z+1/2'
'-x, y+1/2, -z+1/2'
'x+1/2, -y+1/2, -z'

loop_
_atom_site_label
_atom_site_type_symbol
_atom_site_fract_x
_atom_site_fract_y
_atom_site_fract_z
_atom_site_U_iso_or_equiv
_atom_site_adp_type
_atom_site_occupancy
_atom_site_site_symmetry_order
_atom_site_calc_flag
_atom_site_refinement_flags_posn
O1 O 0.4753(2) 0.48207(19) 0.71564(6) 0.0265(4) Uani 1 1 d .
O2 O 0.5932(2) 0.31380(18) 0.66418(6) 0.0230(3) Uani 1 1 d .
O3 O 0.4003(2) 0.3378(2) 0.54882(7) 0.0328(4) Uani 1 1 d .
O4 O 0.6467(2) 0.44547(18) 0.57227(6) 0.0219(3) Uani 1 1 d .
C1 C 0.4060(3) 0.4892(3) 0.62552(8) 0.0203(4) Uani 1 1 d .
C2 C 0.2077(3) 0.4531(3) 0.62993(9) 0.0228(5) Uani 1 1 d .
H2 H 0.1602 0.4583 0.5945 0.027 Uiso 1 1 calc R
C3 C 0.1700(3) 0.2983(3) 0.64929(10) 0.0254(5) Uani 1 1 d .
C4 C 0.1180(3) 0.1904(3) 0.61504(11) 0.0301(5) Uani 1 1 d .
H4 H 0.1074 0.2134 0.5798 0.036 Uiso 1 1 calc R
C5 C 0.0812(3) 0.0484(3) 0.63209(13) 0.0365(6) Uani 1 1 d .
H5 H 0.0452 -0.0242 0.6083 0.044 Uiso 1 1 calc R
C6 C 0.0965(4) 0.0122(3) 0.68287(12) 0.0378(6) Uani 1 1 d .
H6 H 0.0741 -0.0853 0.6940 0.045 Uiso 1 1 calc R
C7 C 0.1444(4) 0.1184(3) 0.71745(12) 0.0363(6) Uani 1 1 d .
H7 H 0.1538 0.0944 0.7526 0.044 Uiso 1 1 calc R
C8 C 0.1793(3) 0.2615(3) 0.70102(10) 0.0305(5) Uani 1 1 d .
H8 H 0.2097 0.3345 0.7253 0.037 Uiso 1 1 calc R
C9 C 0.1124(3) 0.5673(3) 0.66066(10) 0.0263(5) Uani 1 1 d .
H9 H 0.1551 0.5935 0.6934 0.032 Uiso 1 1 calc R
C10 C -0.0293(3) 0.6325(3) 0.64348(12) 0.0344(6) Uani 1 1 d .
H10A H -0.0738 0.6077 0.6108 0.041 Uiso 1 1 calc R
H10B H -0.0862 0.7040 0.6638 0.041 Uiso 1 1 calc R
C11 C 0.4334(3) 0.6572(3) 0.61761(9) 0.0216(4) Uani 1 1 d .
C12 C 0.3560(3) 0.7179(3) 0.56886(9) 0.0270(5) Uani 1 1 d .
H12A H 0.2691 0.7930 0.5780 0.032 Uiso 1 1 calc R
H12B H 0.2950 0.6373 0.5511 0.032 Uiso 1 1 calc R
C13 C 0.4862(4) 0.7874(3) 0.53139(9) 0.0297(5) Uani 1 1 d .
H13A H 0.5865 0.7209 0.5281 0.036 Uiso 1 1 calc R
H13B H 0.4312 0.7949 0.4974 0.036 Uiso 1 1 calc R
C14 C 0.5505(4) 0.9387(3) 0.54684(10) 0.0308(5) Uani 1 1 d .
H14A H 0.4498 1.0046 0.5505 0.037 Uiso 1 1 calc R
H14B H 0.6230 0.9779 0.5189 0.037 Uiso 1 1 calc R
C15 C 0.6540(3) 0.9439(3) 0.59605(10) 0.0292(5) Uani 1 1 d .
H15A H 0.7007 1.0443 0.6003 0.035 Uiso 1 1 calc R
H15B H 0.7532 0.8761 0.5928 0.035 Uiso 1 1 calc R
C16 C 0.5538(3) 0.9034(3) 0.64394(10) 0.0289(5) Uani 1 1 d .
H16A H 0.6187 0.9387 0.6740 0.035 Uiso 1 1 calc R
H16B H 0.4419 0.9556 0.6434 0.035 Uiso 1 1 calc R
C17 C 0.5200(3) 0.7411(3) 0.65029(9) 0.0237(5) Uani 1 1 d .
H17 H 0.5641 0.6951 0.6801 0.028 Uiso 1 1 calc R
C18 C 0.4970(3) 0.4324(2) 0.67335(8) 0.0184(4) Uani 1 1 d .
C19 C 0.6820(4) 0.2517(3) 0.70738(10) 0.0337(6) Uani 1 1 d .
H19A H 0.7662 0.1791 0.6955 0.051 Uiso 1 1 calc GR
H19B H 0.5985 0.2039 0.7300 0.051 Uiso 1 1 calc GR
H19C H 0.7417 0.3299 0.7260 0.051 Uiso 1 1 calc GR
C20 C 0.4801(3) 0.4122(2) 0.57798(8) 0.0191(4) Uani 1 1 d .
C21 C 0.7325(3) 0.3722(3) 0.53078(9) 0.0288(5) Uani 1 1 d .
H21A H 0.6846 0.4065 0.4983 0.043 Uiso 1 1 calc GR
H21B H 0.7153 0.2659 0.5338 0.043 Uiso 1 1 calc GR
H21C H 0.8561 0.3943 0.5320 0.043 Uiso 1 1 calc GR

loop_
_atom_site_aniso_label
_atom_site_aniso_U_11
_atom_site_aniso_U_22
_atom_site_aniso_U_33
_atom_site_aniso_U_23
_atom_site_aniso_U_13
_atom_site_aniso_U_12
O1 0.0333(9) 0.0280(8) 0.0183(7) -0.0048(7) -0.0016(7) -0.0005(7)
O2 0.0272(8) 0.0184(7) 0.0234(8) -0.0017(6) -0.0028(7) 0.0029(7)
O3 0.0275(9) 0.0437(10) 0.0271(9) -0.0183(8) 0.0000(7) -0.0067(8)
O4 0.0200(8) 0.0270(8) 0.0189(7) -0.0067(6) 0.0031(6) 0.0006(7)
C1 0.0184(10) 0.0259(11) 0.0166(9) -0.0048(8) -0.0011(8) 0.0010(9)
C2 0.0192(10) 0.0258(11) 0.0234(11) -0.0040(9) -0.0007(8) -0.0012(9)
C3 0.0190(10) 0.0242(11) 0.0330(12) -0.0054(10) 0.0010(9) 0.0002(9)
C4 0.0232(11) 0.0291(12) 0.0382(13) -0.0085(11) 0.0019(10) 0.0002(10)
C5 0.0244(12) 0.0264(12) 0.0587(18) -0.0120(12) 0.0035(12) -0.0009(10)
C6 0.0279(13) 0.0229(12) 0.0625(18) 0.0026(12) 0.0073(12) -0.0013(11)
C7 0.0288(13) 0.0336(13) 0.0466(16) 0.0053(12) 0.0030(12) -0.0015(11)
C8 0.0250(12) 0.0326(13) 0.0339(13) -0.0026(11) 0.0054(10) -0.0043(10)
C9 0.0224(11) 0.0237(11) 0.0329(12) -0.0054(10) 0.0016(10) -0.0012(9)
C10 0.0238(12) 0.0258(12) 0.0536(16) -0.0036(12) -0.0013(12) 0.0009(10)
C11 0.0175(10) 0.0247(11) 0.0227(10) -0.0037(9) 0.0015(9) 0.0007(8)
C12 0.0261(12) 0.0250(12) 0.0298(12) 0.0003(10) -0.0070(10) -0.0014(10)
C13 0.0365(13) 0.0291(12) 0.0237(11) -0.0011(10) -0.0038(10) 0.0032(11)
C14 0.0373(14) 0.0258(11) 0.0294(12) 0.0053(10) 0.0001(11) 0.0002(10)
C15 0.0274(12) 0.0220(11) 0.0383(14) 0.0014(10) -0.0049(10) -0.0002(10)
C16 0.0335(13) 0.0211(11) 0.0320(12) -0.0046(10) -0.0059(11) -0.0018(10)
C17 0.0229(11) 0.0236(11) 0.0247(11) -0.0005(9) -0.0012(9) -0.0002(9)
C18 0.0209(10) 0.0154(9) 0.0189(10) -0.0023(8) -0.0005(8) -0.0042(8)
C19 0.0455(15) 0.0255(12) 0.0301(13) 0.0035(11) -0.0067(12) 0.0103(12)
C20 0.0218(10) 0.0189(10) 0.0165(10) -0.0010(8) -0.0002(8) -0.0003(9)
C21 0.0313(13) 0.0338(13) 0.0213(11) -0.0062(10) 0.0103(10) 0.0006(10)

loop_
_atom_type_symbol
_atom_type_description
_atom_type_scat_dispersion_real
_atom_type_scat_dispersion_imag
_atom_type_scat_source
C C 0.0181 0.0091 'International Tables Vol C Tables 4.2.6.8 and 6.1.1.4'
H H 0.0000 0.0000 'International Tables Vol C Tables 4.2.6.8 and 6.1.1.4'
O O 0.0492 0.0322 'International Tables Vol C Tables 4.2.6.8 and 6.1.1.4'

loop_
_geom_angle_atom_site_label_1
_geom_angle_atom_site_label_2
_geom_angle_atom_site_label_3
_geom_angle
C18 O2 C19 116.30(18)
C20 O4 C21 115.29(18)
C11 C1 C2 110.31(18)
C18 C1 C2 108.65(18)
C18 C1 C11 112.22(18)
C18 C1 C20 109.73(18)
C20 C1 C2 109.16(18)
C20 C1 C11 106.72(18)
C1 C2 H2 106.4
C3 C2 C1 113.83(19)
C3 C2 H2 106.4
C9 C2 C1 111.94(19)
C9 C2 H2 106.4
C9 C2 C3 111.37(19)
C4 C3 C2 119.5(2)
C4 C3 C8 118.1(2)
C8 C3 C2 122.3(2)
C3 C4 H4 119.8
C3 C4 C5 120.4(3)
C5 C4 H4 119.8
C4 C5 H5 119.6
C6 C5 C4 120.9(3)
C6 C5 H5 119.6
C5 C6 H6 120.3
C7 C6 C5 119.5(3)
C7 C6 H6 120.3
C6 C7 H7 119.9
C6 C7 C8 120.2(3)
C8 C7 H7 119.9
C3 C8 H8 119.6
C7 C8 C3 120.8(3)
C7 C8 H8 119.6
C2 C9 H9 118.9
C10 C9 C2 122.2(2)
C10 C9 H9 118.9
C9 C10 H10A 120.0
C9 C10 H10B 120.0
H10A C10 H10B 120.0
C12 C11 C1 114.59(19)
C17 C11 C1 123.1(2)
C17 C11 C12 122.3(2)
C11 C12 H12A 108.5
C11 C12 H12B 108.5
C11 C12 C13 115.3(2)
H12A C12 H12B 107.5
C13 C12 H12A 108.5
C13 C12 H12B 108.5
C12 C13 H13A 108.6
C12 C13 H13B 108.6
H13A C13 H13B 107.6
C14 C13 C12 114.6(2)
C14 C13 H13A 108.6
C14 C13 H13B 108.6
C13 C14 H14A 108.4
C13 C14 H14B 108.4
C13 C14 C15 115.3(2)
H14A C14 H14B 107.5
C15 C14 H14A 108.4
C15 C14 H14B 108.4
C14 C15 H15A 108.5
C14 C15 H15B 108.5
C14 C15 C16 115.0(2)
H15A C15 H15B 107.5
C16 C15 H15A 108.5
C16 C15 H15B 108.5
C15 C16 H16A 108.6
C15 C16 H16B 108.6
H16A C16 H16B 107.6
C17 C16 C15 114.6(2)
C17 C16 H16A 108.6
C17 C16 H16B 108.6
C11 C17 C16 125.4(2)
C11 C17 H17 117.3
C16 C17 H17 117.3
O1 C18 O2 123.1(2)
O1 C18 C1 124.1(2)
O2 C18 C1 112.58(18)
O2 C19 H19A 109.5
O2 C19 H19B 109.5
O2 C19 H19C 109.5
H19A C19 H19B 109.5
H19A C19 H19C 109.5
H19B C19 H19C 109.5
O3 C20 O4 123.9(2)
O3 C20 C1 125.6(2)
O4 C20 C1 110.38(18)
O4 C21 H21A 109.5
O4 C21 H21B 109.5
O4 C21 H21C 109.5
H21A C21 H21B 109.5
H21A C21 H21C 109.5
H21B C21 H21C 109.5

loop_
_geom_bond_atom_site_label_1
_geom_bond_atom_site_label_2
_geom_bond_distance
O1 C18 1.210(3)
O2 C18 1.334(3)
O2 C19 1.441(3)
O3 C20 1.194(3)
O4 C20 1.336(3)
O4 C21 1.440(3)
C1 C2 1.577(3)
C1 C11 1.558(3)
C1 C18 1.530(3)
C1 C20 1.541(3)
C2 H2 1.0000
C2 C3 1.526(3)
C2 C9 1.509(3)
C3 C4 1.391(3)
C3 C8 1.400(4)
C4 H4 0.9500
C4 C5 1.397(4)
C5 H5 0.9500
C5 C6 1.377(5)
C6 H6 0.9500
C6 C7 1.377(4)
C7 H7 0.9500
C7 C8 1.398(4)
C8 H8 0.9500
C9 H9 0.9500
C9 C10 1.328(4)
C10 H10A 0.9500
C10 H10B 0.9500
C11 C12 1.517(3)
C11 C17 1.330(3)
C12 H12A 0.9900
C12 H12B 0.9900
C12 C13 1.545(4)
C13 H13A 0.9900
C13 H13B 0.9900
C13 C14 1.520(4)
C14 H14A 0.9900
C14 H14B 0.9900
C14 C15 1.521(4)
C15 H15A 0.9900
C15 H15B 0.9900
C15 C16 1.522(4)
C16 H16A 0.9900
C16 H16B 0.9900
C16 C17 1.510(3)
C17 H17 0.9500
C19 H19A 0.9800
C19 H19B 0.9800
C19 H19C 0.9800
C21 H21A 0.9800
C21 H21B 0.9800
C21 H21C 0.9800

loop_
_geom_torsion_atom_site_label_1
_geom_torsion_atom_site_label_2
_geom_torsion_atom_site_label_3
_geom_torsion_atom_site_label_4
_geom_torsion
C1 C2 C3 C4 -103.3(3)
C1 C2 C3 C8 79.2(3)
C1 C2 C9 C10 128.7(3)
C1 C11 C12 C13 -119.0(2)
C1 C11 C17 C16 178.5(2)
C2 C1 C11 C12 -62.6(2)
C2 C1 C11 C17 118.5(2)
C2 C1 C18 O1 -67.1(3)
C2 C1 C18 O2 107.8(2)
C2 C1 C20 O3 0.4(3)
C2 C1 C20 O4 177.69(18)
C2 C3 C4 C5 -179.4(2)
C2 C3 C8 C7 -179.8(2)
C3 C2 C9 C10 -102.6(3)
C3 C4 C5 C6 -0.3(4)
C4 C3 C8 C7 2.7(4)
C4 C5 C6 C7 1.6(4)
C5 C6 C7 C8 -0.8(4)
C6 C7 C8 C3 -1.4(4)
C8 C3 C4 C5 -1.8(4)
C9 C2 C3 C4 129.0(2)
C9 C2 C3 C8 -48.5(3)
C11 C1 C2 C3 -167.21(18)
C11 C1 C2 C9 -39.8(3)
C11 C1 C18 O1 55.1(3)
C11 C1 C18 O2 -129.96(19)
C11 C1 C20 O3 -118.8(3)
C11 C1 C20 O4 58.5(2)
C11 C12 C13 C14 -75.8(3)
C12 C11 C17 C16 -0.3(4)
C12 C13 C14 C15 64.0(3)
C13 C14 C15 C16 -64.8(3)
C14 C15 C16 C17 75.6(3)
C15 C16 C17 C11 -59.5(3)
C17 C11 C12 C13 59.9(3)
C18 C1 C2 C3 -43.8(2)
C18 C1 C2 C9 83.6(2)
C18 C1 C11 C12 176.12(19)
C18 C1 C11 C17 -2.8(3)
C18 C1 C20 O3 119.4(3)
C18 C1 C20 O4 -63.3(2)
C19 O2 C18 O1 -4.3(3)
C19 O2 C18 C1 -179.2(2)
C20 C1 C2 C3 75.8(2)
C20 C1 C2 C9 -156.8(2)
C20 C1 C11 C12 55.9(2)
C20 C1 C11 C17 -123.0(2)
C20 C1 C18 O1 173.6(2)
C20 C1 C18 O2 -11.5(3)
C21 O4 C20 O3 -6.4(3)
C21 O4 C20 C1 176.25(19)
